data_7243509
loop_
_publ_author_name
'Yan, Bingjia'
'Horton, Peter N.'
'Weston, Simon C.'
'Russell, Andrea E.'
'Grossel, Martin C.'

_publ_section_title
;
 Novel TCNQ-stacking motifs in (12-crown-4)-complexes of alkali metal TCNQ
 salts
;
_journal_issue 38
_journal_name_full CrystEngComm
_journal_page_first 6755
_journal_page_last 6760
_journal_paper_doi 10.1039/D1CE01075A
_journal_volume 23
_journal_year 2021
_chemical_formula_moiety '0.5(C32 H64 Li2 O16), C12 H4 N4'
_chemical_formula_sum 'C28 H36 Li N4 O8'
_chemical_formula_weight 563.55
_space_group_crystal_system monoclinic
_space_group_IT_number 15
_space_group_name_Hall '-C 2yc'
_space_group_name_H-M_alt 'C 1 2/c 1'
_atom_sites_solution_hydrogens geom
_atom_sites_solution_primary dual
_audit_creation_date 2020-05-29
_audit_creation_method
;
Olex2 1.3
(compiled 2020.02.04 svn.rd84adfe8 for OlexSys, GUI svn.r6032)
;
_audit_update_record
;
2021-08-06 deposited with the CCDC.	2021-08-31 downloaded from the CCDC.
;
_cell_angle_alpha 90
_cell_angle_beta 90.541(2)
_cell_angle_gamma 90
_cell_formula_units_Z 4
_cell_length_a 16.8468(3)
_cell_length_b 20.5523(4)
_cell_length_c 8.3102(2)
_cell_measurement_reflns_used 8113
_cell_measurement_temperature 100(2)
_cell_measurement_theta_max 68.3380
_cell_measurement_theta_min 5.2250
_cell_volume 2877.20(10)
_computing_cell_refinement 'CrysAlisPro 1.171.40.79a (Rigaku OD, 2020)'
_computing_data_collection 'CrystalClear-SM Expert 3.1 b27 (Rigaku, 2013)'
_computing_data_reduction 'CrysAlisPro 1.171.40.79a (Rigaku OD, 2020)'
_computing_molecular_graphics 'Olex2 1.3 (Dolomanov et al., 2009)'
_computing_publication_material 'Olex2 1.3 (Dolomanov et al., 2009)'
_computing_structure_refinement 'SHELXL 2018/3 (Sheldrick, 2015)'
_computing_structure_solution 'SHELXT 2018/2 (Sheldrick, 2018)'
_diffrn_ambient_temperature 100(2)
_diffrn_detector 'CCD area detector'
_diffrn_detector_area_resol_mean 22.2222
_diffrn_detector_type 'Rigaku HG Saturn944+ (2x2 bin mode)'
_diffrn_measured_fraction_theta_full 1.000
_diffrn_measured_fraction_theta_max 1.000
_diffrn_measurement_details
;
List of Runs (angles in degrees, time in seconds):

  # Type    Start    End  Width  t~exp~   \w     \q     \k     \f   Frames
#--------------------------------------------------------------------------
  1  \w   -130.00  50.00   2.00   15.00    --  -40.00  60.00  90.00   90
  2  \w   -130.00  50.00   2.00   15.00    --  -40.00  60.00   0.00   90
  3  \w    -88.00   6.00   2.00   15.00    --  -40.00  30.00 270.00   47
  4  \w   -130.00 -62.00   2.00   15.00    --  -40.00  60.00 180.00   34
  5  \w   -120.00 -88.00   2.00   15.00    --  -40.00   0.00 270.00   16
  6  \w   -180.00   0.00   2.00   60.00    --  -90.00  30.00 270.00   90
  7  \w   -180.00   0.00   2.00   60.00    --  -90.00  60.00 120.00   90
  8  \w   -180.00   0.00   2.00   60.00    --  -90.00  60.00 240.00   90
  9  \w   -180.00   0.00   2.00   60.00    --  -90.00  10.00   0.00   90
 10  \w   -180.00   0.00   2.00   60.00    --  -90.00  60.00  90.00   90
 11  \w   -180.00   0.00   2.00   60.00    --  -90.00  50.00   0.00   90
 12  \w   -180.00   0.00   2.00   60.00    --  -90.00  60.00 270.00   90
 13  \w   -179.00 -11.00   2.00   60.00    --  -90.00  20.00 180.00   84
 14  \w   -179.00 -21.00   2.00   60.00    --  -90.00  60.00 180.00   79
 15  \w   -180.00 -48.00   2.00   60.00    --  -90.00  60.00   0.00   66
 16  \w   -180.00 -80.00   2.00   60.00    --  -90.00  20.00  90.00   50
 17  \w   -165.00-105.00   2.00   60.00    --  -90.00  50.00  90.00   30
;
_diffrn_measurement_device 'four-circle quarter \c goniometer'
_diffrn_measurement_device_type
'Rigaku 007HF equipped with Varimax confocal mirrors and an AFC11 goniometer and HG Saturn 944+ detector'
_diffrn_measurement_method 'profile data from \w-scans'
_diffrn_measurement_specimen_support 'MiTeGen MicroLoop'
_diffrn_orient_matrix_type 'CrysAlisPro convention (1999,Acta A55,543-557)'
_diffrn_orient_matrix_UB_11 0.0795681000
_diffrn_orient_matrix_UB_12 0.0252605000
_diffrn_orient_matrix_UB_13 0.0679716000
_diffrn_orient_matrix_UB_21 0.0423778000
_diffrn_orient_matrix_UB_22 -0.0607343000
_diffrn_orient_matrix_UB_23 -0.0659682000
_diffrn_orient_matrix_UB_31 0.0154767000
_diffrn_orient_matrix_UB_32 0.0359811000
_diffrn_orient_matrix_UB_33 -0.1592703000
_diffrn_radiation_collimation 0.3
_diffrn_radiation_monochromator 'Confocal mirrors, Varimax'
_diffrn_radiation_probe x-ray
_diffrn_radiation_type 'Cu K\a'
_diffrn_radiation_wavelength 1.54178
_diffrn_radiation_xray_symbol K-L~3~
_diffrn_reflns_av_R_equivalents 0.0600
_diffrn_reflns_av_unetI/netI 0.0304
_diffrn_reflns_Laue_measured_fraction_full 1.000
_diffrn_reflns_Laue_measured_fraction_max 1.000
_diffrn_reflns_limit_h_max 20
_diffrn_reflns_limit_h_min -19
_diffrn_reflns_limit_k_max 24
_diffrn_reflns_limit_k_min -24
_diffrn_reflns_limit_l_max 9
_diffrn_reflns_limit_l_min -9
_diffrn_reflns_number 24070
_diffrn_reflns_point_group_measured_fraction_full 1.000
_diffrn_reflns_point_group_measured_fraction_max 1.000
_diffrn_reflns_theta_full 66.564
_diffrn_reflns_theta_max 66.564
_diffrn_reflns_theta_min 3.392
_diffrn_source 'Rotating Anode'
_diffrn_source_current 30.0
_diffrn_source_power 1.2
_diffrn_source_target Cu
_diffrn_source_type 'Rigaku 007HF'
_diffrn_source_voltage 40.0
_exptl_absorpt_coefficient_mu 0.788
_exptl_absorpt_correction_T_max 1.00000
_exptl_absorpt_correction_T_min 0.60903
_exptl_absorpt_correction_type multi-scan
_exptl_absorpt_process_details
;
CrysAlisPro 1.171.40.79a (Rigaku Oxford Diffraction, 2020)
Empirical absorption correction using spherical harmonics,
 implemented in SCALE3 ABSPACK scaling algorithm.
;
_exptl_crystal_colour 'metallic dark blue'
_exptl_crystal_colour_lustre metallic
_exptl_crystal_colour_modifier dark
_exptl_crystal_colour_primary blue
_exptl_crystal_density_diffrn 1.301
_exptl_crystal_description plate
_exptl_crystal_F_000 1196
_exptl_crystal_size_max 0.36
_exptl_crystal_size_mid 0.32
_exptl_crystal_size_min 0.05
_refine_diff_density_max 0.173
_refine_diff_density_min -0.144
_refine_diff_density_rms 0.032
_refine_ls_extinction_coef 0.00033(8)
_refine_ls_extinction_expression Fc^*^=kFc[1+0.001xFc^2^\l^3^/sin(2\q)]^-1/4^
_refine_ls_extinction_method 'SHELXL-2018/3 (Sheldrick 2018)'
_refine_ls_goodness_of_fit_ref 1.030
_refine_ls_hydrogen_treatment constr
_refine_ls_matrix_type full
_refine_ls_number_parameters 296
_refine_ls_number_reflns 2545
_refine_ls_number_restraints 474
_refine_ls_restrained_S_all 0.975
_refine_ls_R_factor_all 0.0554
_refine_ls_R_factor_gt 0.0388
_refine_ls_shift/su_max 0.000
_refine_ls_shift/su_mean 0.000
_refine_ls_structure_factor_coef Fsqd
_refine_ls_weighting_details 'w=1/[\s^2^(Fo^2^)+(0.0463P)^2^+1.3963P] where P=(Fo^2^+2Fc^2^)/3'
_refine_ls_weighting_scheme calc
_refine_ls_wR_factor_gt 0.0929
_refine_ls_wR_factor_ref 0.1014
_reflns_Friedel_coverage 0.000
_reflns_number_gt 1944
_reflns_number_total 2545
_reflns_threshold_expression 'I > 2\s(I)'
_cod_data_source_file d1ce01075a2.cif
_cod_data_source_block MCG1
_cod_depositor_comments 'Adding full bibliography for 7243509--7243513.cif.'
_cod_database_code 7243509
_shelx_shelxl_version_number 2018/3
_chemical_oxdiff_formula 'C12H4N4 C8H16O4 Li'
_shelx_space_group_comment
;
The symmetry employed for this shelxl refinement is uniquely defined
by the following loop, which should always be used as a source of
symmetry information in preference to the above space-group names.
They are only intended as comments.
;
_shelx_estimated_absorpt_t_max 0.962
_shelx_estimated_absorpt_t_min 0.764
_reflns_odcompleteness_completeness 99.96
_reflns_odcompleteness_iscentric 1
_reflns_odcompleteness_theta 66.49
_olex2_refinement_description
;
1. Fixed Uiso
 At 1.2 times of:
  All C(H) groups, All C(H,H) groups
2. Uiso/Uaniso restraints and constraints
All non-hydrogen atoms have similar U: within 2A with sigma of 0.02 and sigma
for terminal atoms of 0.04 within 2A
3. Same fragment restrains
{C11, C12, C13, C14, C15, C16, C17, C18, O11, O12, O13, O14} sigma for 1-2:
0.02, 1-3: 0.04
as in
{C21, C22, C23, C24, C25, C26, C27, C28, O21, O22, O23, O24}
4. Others
 Sof(C21)=Sof(H21A)=Sof(H21B)=Sof(C22)=Sof(H22A)=Sof(H22B)=Sof(C23)=Sof(H23A)=
 Sof(H23B)=Sof(C24)=Sof(H24A)=Sof(H24B)=Sof(C25)=Sof(H25A)=Sof(H25B)=Sof(C26)=
 Sof(H26A)=Sof(H26B)=Sof(C27)=Sof(H27A)=Sof(H27B)=Sof(C28)=Sof(H28A)=Sof(H28B)=
 Sof(O21)=Sof(O22)=Sof(O23)=Sof(O24)=1-FVAR(1)
 Sof(C11)=Sof(H11A)=Sof(H11B)=Sof(C12)=Sof(H12A)=Sof(H12B)=Sof(C13)=Sof(H13A)=
 Sof(H13B)=Sof(C14)=Sof(H14A)=Sof(H14B)=Sof(C15)=Sof(H15A)=Sof(H15B)=Sof(C16)=
 Sof(H16A)=Sof(H16B)=Sof(C17)=Sof(H17A)=Sof(H17B)=Sof(C18)=Sof(H18A)=Sof(H18B)=
 Sof(O11)=Sof(O12)=Sof(O13)=Sof(O14)=FVAR(1)
5.a Secondary CH2 refined with riding coordinates:
 C11(H11A,H11B), C12(H12A,H12B), C13(H13A,H13B), C14(H14A,H14B), C15(H15A,
 H15B), C16(H16A,H16B), C17(H17A,H17B), C18(H18A,H18B), C21(H21A,H21B),
 C22(H22A,H22B), C23(H23A,H23B), C24(H24A,H24B), C25(H25A,H25B), C26(H26A,H26B),
  C27(H27A,H27B), C28(H28A,H28B)
5.b Aromatic/amide H refined with riding coordinates:
 C2(H2), C3(H3)
;
_olex2_diffrn_ambient_temperature_device 'Oxford Cryosystems'
_olex2_exptl_crystal_mounting_method 'The crystal was mounted on a MITIGEN holder in perfluoroether oil'
_olex2_submission_special_instructions 'No special instructions were received'
_oxdiff_exptl_absorpt_empirical_details
;
Empirical correction (ABSPACK) includes:
- Absorption correction using spherical harmonics
- Frame scaling
;
_oxdiff_exptl_absorpt_empirical_full_max 1.472
_oxdiff_exptl_absorpt_empirical_full_min 0.589

loop_
_space_group_symop_operation_xyz
'x, y, z'
'-x, y, -z+1/2'
'x+1/2, y+1/2, z'
'-x+1/2, y+1/2, -z+1/2'
'-x, -y, -z'
'x, -y, z-1/2'
'-x+1/2, -y+1/2, -z'
'x+1/2, -y+1/2, z-1/2'

loop_
_atom_site_label
_atom_site_type_symbol
_atom_site_fract_x
_atom_site_fract_y
_atom_site_fract_z
_atom_site_U_iso_or_equiv
_atom_site_adp_type
_atom_site_occupancy
_atom_site_site_symmetry_order
_atom_site_calc_flag
_atom_site_refinement_flags_posn
_atom_site_refinement_flags_adp
_atom_site_refinement_flags_occupancy
_atom_site_disorder_assembly
_atom_site_disorder_group
Li1 Li 0.000000 0.17553(17) 0.750000 0.0333(7) Uani 1 2 d S T P . .
C1 C 0.06742(8) 0.51248(7) 0.90271(17) 0.0321(4) Uani 1 1 d . U . . .
C2 C 0.01940(8) 0.56391(7) 0.96181(18) 0.0341(4) Uani 1 1 d . U . . .
H2 H 0.032469 0.607587 0.935655 0.041 Uiso 1 1 calc R U . . .
C3 C 0.04493(8) 0.44814(7) 0.94490(18) 0.0344(4) Uani 1 1 d . U . . .
H3 H 0.075585 0.412589 0.907017 0.041 Uiso 1 1 calc R U . . .
C4 C 0.13458(8) 0.52539(7) 0.80592(18) 0.0336(4) Uani 1 1 d . U . . .
C5 C 0.15582(8) 0.58987(8) 0.76476(17) 0.0345(4) Uani 1 1 d . U . . .
C6 C 0.18380(8) 0.47501(8) 0.74725(18) 0.0349(4) Uani 1 1 d . U . . .
N1 N 0.17254(8) 0.64272(7) 0.73271(16) 0.0437(4) Uani 1 1 d . U . . .
N2 N 0.22443(8) 0.43393(7) 0.70009(17) 0.0459(4) Uani 1 1 d . U . . .
C11 C 0.1399(5) 0.1178(3) 0.9762(9) 0.0443(16) Uani 0.504(2) 1 d D U P A 1
H11A H 0.158246 0.104659 1.085005 0.053 Uiso 0.504(2) 1 calc R U P A 1
H11B H 0.186283 0.133089 0.914572 0.053 Uiso 0.504(2) 1 calc R U P A 1
C12 C 0.1015(3) 0.0620(3) 0.8929(6) 0.0459(12) Uani 0.504(2) 1 d D U P A 1
H12A H 0.140537 0.026376 0.880895 0.055 Uiso 0.504(2) 1 calc R U P A 1
H12B H 0.057194 0.045615 0.958979 0.055 Uiso 0.504(2) 1 calc R U P A 1
C13 C 0.1312(6) 0.0788(7) 0.6174(10) 0.065(2) Uani 0.504(2) 1 d D U P A 1
H13A H 0.144886 0.033190 0.590810 0.078 Uiso 0.504(2) 1 calc R U P A 1
H13B H 0.179898 0.101132 0.655787 0.078 Uiso 0.504(2) 1 calc R U P A 1
C14 C 0.0981(3) 0.1125(3) 0.4730(7) 0.0545(13) Uani 0.504(2) 1 d D U P A 1
H14A H 0.138630 0.113783 0.387650 0.065 Uiso 0.504(2) 1 calc R U P A 1
H14B H 0.051735 0.087894 0.431235 0.065 Uiso 0.504(2) 1 calc R U P A 1
C15 C 0.1335(8) 0.2264(5) 0.5112(17) 0.064(3) Uani 0.504(2) 1 d D U P A 1
H15A H 0.143931 0.239858 0.398980 0.077 Uiso 0.504(2) 1 calc R U P A 1
H15B H 0.183207 0.208338 0.557177 0.077 Uiso 0.504(2) 1 calc R U P A 1
C16 C 0.1094(3) 0.2814(3) 0.6027(7) 0.0539(14) Uani 0.504(2) 1 d D U P A 1
H16A H 0.066143 0.303968 0.543802 0.065 Uiso 0.504(2) 1 calc R U P A 1
H16B H 0.154718 0.311935 0.611365 0.065 Uiso 0.504(2) 1 calc R U P A 1
C17 C 0.1458(6) 0.2627(5) 0.8752(9) 0.0453(17) Uani 0.504(2) 1 d D U P A 1
H17A H 0.165310 0.306915 0.900960 0.054 Uiso 0.504(2) 1 calc R U P A 1
H17B H 0.190266 0.237188 0.830369 0.054 Uiso 0.504(2) 1 calc R U P A 1
C18 C 0.1154(5) 0.2305(3) 1.0236(9) 0.0459(17) Uani 0.504(2) 1 d D U P A 1
H18A H 0.159429 0.225284 1.102252 0.055 Uiso 0.504(2) 1 calc R U P A 1
H18B H 0.074435 0.258450 1.073172 0.055 Uiso 0.504(2) 1 calc R U P A 1
O11 O 0.08200(12) 0.16824(12) 0.9874(3) 0.0368(6) Uani 0.504(2) 1 d D U P A 1
O12 O 0.07195(13) 0.08044(11) 0.7381(3) 0.0430(7) Uani 0.504(2) 1 d D U P A 1
O13 O 0.07394(13) 0.17818(13) 0.5120(3) 0.0445(7) Uani 0.504(2) 1 d D U P A 1
O14 O 0.08262(13) 0.26621(12) 0.7616(3) 0.0411(7) Uani 0.504(2) 1 d D U P A 1
C21 C 0.1157(3) 0.0567(3) 0.8171(6) 0.0529(13) Uani 0.496(2) 1 d D U P A 2
H21A H 0.074045 0.023499 0.798540 0.063 Uiso 0.496(2) 1 calc R U P A 2
H21B H 0.160595 0.035464 0.874042 0.063 Uiso 0.496(2) 1 calc R U P A 2
C22 C 0.1432(6) 0.0815(6) 0.6607(10) 0.057(2) Uani 0.496(2) 1 d D U P A 2
H22A H 0.186012 0.113878 0.677319 0.068 Uiso 0.496(2) 1 calc R U P A 2
H22B H 0.164215 0.045385 0.594951 0.068 Uiso 0.496(2) 1 calc R U P A 2
C23 C 0.1020(3) 0.1481(3) 0.4427(6) 0.0463(12) Uani 0.496(2) 1 d D U P A 2
H23A H 0.055332 0.157321 0.372891 0.056 Uiso 0.496(2) 1 calc R U P A 2
H23B H 0.140729 0.122830 0.379360 0.056 Uiso 0.496(2) 1 calc R U P A 2
C24 C 0.1382(6) 0.2096(5) 0.4964(16) 0.0455(18) Uani 0.496(2) 1 d D U P A 2
H24A H 0.183848 0.201078 0.569231 0.055 Uiso 0.496(2) 1 calc R U P A 2
H24B H 0.156864 0.235132 0.403137 0.055 Uiso 0.496(2) 1 calc R U P A 2
C25 C 0.1055(3) 0.2986(3) 0.6751(6) 0.0434(12) Uani 0.496(2) 1 d D U P A 2
H25A H 0.061097 0.328353 0.700378 0.052 Uiso 0.496(2) 1 calc R U P A 2
H25B H 0.144922 0.323242 0.611715 0.052 Uiso 0.496(2) 1 calc R U P A 2
C26 C 0.1431(6) 0.2754(4) 0.8274(9) 0.0391(15) Uani 0.496(2) 1 d D U P A 2
H26A H 0.187959 0.245781 0.804540 0.047 Uiso 0.496(2) 1 calc R U P A 2
H26B H 0.163178 0.312580 0.891867 0.047 Uiso 0.496(2) 1 calc R U P A 2
C27 C 0.1104(5) 0.2065(3) 1.0485(10) 0.0406(15) Uani 0.496(2) 1 d D U P A 2
H27A H 0.065938 0.198931 1.123227 0.049 Uiso 0.496(2) 1 calc R U P A 2
H27B H 0.151190 0.232625 1.105887 0.049 Uiso 0.496(2) 1 calc R U P A 2
C28 C 0.1451(5) 0.1431(3) 1.0001(9) 0.0391(14) Uani 0.496(2) 1 d D U P A 2
H28A H 0.191091 0.150034 0.928887 0.047 Uiso 0.496(2) 1 calc R U P A 2
H28B H 0.163208 0.118577 1.096207 0.047 Uiso 0.496(2) 1 calc R U P A 2
O21 O 0.08423(15) 0.10802(14) 0.9172(3) 0.0417(7) Uani 0.496(2) 1 d D U P A 2
O22 O 0.07762(13) 0.11083(12) 0.5814(3) 0.0431(7) Uani 0.496(2) 1 d D U P A 2
O23 O 0.07602(14) 0.24445(14) 0.5807(3) 0.0410(7) Uani 0.496(2) 1 d D U P A 2
O24 O 0.08210(12) 0.24205(10) 0.9108(3) 0.0357(6) Uani 0.496(2) 1 d D U P A 2

loop_
_atom_site_aniso_label
_atom_site_aniso_U_11
_atom_site_aniso_U_22
_atom_site_aniso_U_33
_atom_site_aniso_U_23
_atom_site_aniso_U_13
_atom_site_aniso_U_12
Li1 0.0330(17) 0.0378(19) 0.0291(17) 0.000 0.0001(14) 0.000
C1 0.0246(7) 0.0377(8) 0.0338(8) -0.0078(6) -0.0088(6) 0.0016(6)
C2 0.0288(7) 0.0341(8) 0.0393(8) -0.0078(6) -0.0066(6) 0.0007(6)
C3 0.0277(7) 0.0353(8) 0.0401(8) -0.0111(7) -0.0061(6) 0.0046(6)
C4 0.0274(7) 0.0381(8) 0.0352(8) -0.0044(7) -0.0069(6) 0.0025(6)
C5 0.0306(8) 0.0428(9) 0.0302(8) -0.0021(7) -0.0029(6) 0.0068(7)
C6 0.0242(7) 0.0430(9) 0.0375(8) -0.0012(7) -0.0037(6) 0.0020(7)
N1 0.0443(8) 0.0478(9) 0.0390(8) 0.0041(6) 0.0036(6) 0.0066(7)
N2 0.0343(7) 0.0510(9) 0.0525(9) -0.0035(7) 0.0021(6) 0.0060(7)
C11 0.044(3) 0.057(4) 0.032(3) 0.008(3) -0.001(2) 0.017(3)
C12 0.054(2) 0.044(3) 0.040(3) 0.012(3) -0.001(2) 0.016(2)
C13 0.067(5) 0.089(4) 0.040(4) -0.022(3) 0.002(3) 0.035(4)
C14 0.047(2) 0.080(4) 0.036(3) -0.018(3) 0.007(2) 0.025(3)
C15 0.063(5) 0.086(6) 0.044(4) 0.019(4) 0.009(3) -0.009(4)
C16 0.054(3) 0.058(4) 0.050(3) 0.028(3) -0.012(3) -0.015(3)
C17 0.041(3) 0.047(4) 0.047(4) -0.007(3) -0.014(3) -0.008(3)
C18 0.040(2) 0.059(4) 0.039(4) -0.019(3) -0.006(3) -0.005(3)
O11 0.0316(12) 0.0453(14) 0.0336(12) -0.0055(11) 0.0018(9) 0.0042(11)
O12 0.0460(14) 0.0462(13) 0.0367(13) -0.0073(10) -0.0060(10) 0.0091(11)
O13 0.0334(13) 0.0658(17) 0.0345(13) -0.0016(12) 0.0016(10) 0.0011(12)
O14 0.0350(13) 0.0451(14) 0.0429(15) 0.0010(12) -0.0101(11) 0.0006(10)
C21 0.064(3) 0.035(2) 0.059(4) -0.005(3) -0.017(3) 0.017(2)
C22 0.050(3) 0.068(3) 0.052(5) -0.030(4) -0.017(3) 0.031(2)
C23 0.039(2) 0.075(3) 0.025(2) -0.012(2) 0.0031(16) -0.001(3)
C24 0.024(2) 0.078(5) 0.034(3) -0.001(3) 0.0137(19) -0.002(3)
C25 0.051(2) 0.042(3) 0.037(3) 0.003(2) -0.007(2) -0.0107(19)
C26 0.038(3) 0.037(3) 0.042(4) 0.002(2) 0.000(3) -0.004(2)
C27 0.042(2) 0.055(4) 0.024(2) -0.003(3) -0.0073(18) -0.001(3)
C28 0.040(2) 0.051(4) 0.026(2) 0.003(3) -0.0079(18) 0.002(3)
O21 0.0401(14) 0.0443(17) 0.0407(14) -0.0008(11) -0.0060(11) -0.0046(12)
O22 0.0321(12) 0.0603(16) 0.0368(16) -0.0103(12) -0.0054(11) 0.0116(11)
O23 0.0325(12) 0.0585(17) 0.0318(12) -0.0024(11) -0.0003(10) -0.0068(12)
O24 0.0320(12) 0.0452(13) 0.0299(13) 0.0025(10) -0.0028(9) 0.0014(10)

loop_
_atom_type_symbol
_atom_type_description
_atom_type_scat_dispersion_real
_atom_type_scat_dispersion_imag
_atom_type_scat_source
C C 0.0181 0.0091 'International Tables Vol C Tables 4.2.6.8 and 6.1.1.4'
H H 0.0000 0.0000 'International Tables Vol C Tables 4.2.6.8 and 6.1.1.4'
Li Li 0.0008 0.0003 'International Tables Vol C Tables 4.2.6.8 and 6.1.1.4'
N N 0.0311 0.0180 'International Tables Vol C Tables 4.2.6.8 and 6.1.1.4'
O O 0.0492 0.0322 'International Tables Vol C Tables 4.2.6.8 and 6.1.1.4'

loop_
_geom_angle_atom_site_label_1
_geom_angle_atom_site_label_2
_geom_angle_atom_site_label_3
_geom_angle
_geom_angle_site_symmetry_1
_geom_angle_site_symmetry_3
_geom_angle_publ_flag
O11 Li1 O11 172.8(2) . 2_556 ?
O11 Li1 O21 140.07(17) . 2_556 ?
O11 Li1 O21 33.02(8) 2_556 2_556 ?
O12 Li1 O11 71.55(9) . . ?
O12 Li1 O11 102.16(12) . 2_556 ?
O12 Li1 O11 71.55(9) 2_556 2_556 ?
O12 Li1 O11 102.16(12) 2_556 . ?
O12 Li1 O12 63.83(15) . 2_556 ?
O12 Li1 O13 72.53(10) 2_556 2_556 ?
O12 Li1 O13 109.85(13) . 2_556 ?
O12 Li1 O13 72.53(10) . . ?
O12 Li1 O13 109.85(13) 2_556 . ?
O12 Li1 O14 111.50(8) . . ?
O12 Li1 O14 173.11(10) . 2_556 ?
O12 Li1 O14 173.11(10) 2_556 . ?
O12 Li1 O14 111.50(8) 2_556 2_556 ?
O12 Li1 O21 39.67(9) 2_556 2_556 ?
O12 Li1 O21 78.13(13) . 2_556 ?
O12 Li1 O22 80.84(14) . 2_556 ?
O12 Li1 O22 36.35(9) 2_556 2_556 ?
O12 Li1 O23 101.15(9) 2_556 2_556 ?
O12 Li1 O23 144.83(11) . 2_556 ?
O12 Li1 O24 102.17(8) 2_556 2_556 ?
O12 Li1 O24 140.90(10) . 2_556 ?
O13 Li1 O11 112.81(7) 2_556 2_556 ?
O13 Li1 O11 67.36(7) 2_556 . ?
O13 Li1 O11 112.81(7) . . ?
O13 Li1 O11 67.37(7) . 2_556 ?
O13 Li1 O13 177.3(2) 2_556 . ?
O13 Li1 O21 80.92(9) . 2_556 ?
O13 Li1 O21 100.63(10) 2_556 2_556 ?
O13 Li1 O23 36.42(9) 2_556 2_556 ?
O13 Li1 O23 141.00(18) . 2_556 ?
O13 Li1 O24 79.74(9) . 2_556 ?
O13 Li1 O24 98.70(10) 2_556 2_556 ?
O14 Li1 O11 71.15(9) 2_556 2_556 ?
O14 Li1 O11 71.15(9) . . ?
O14 Li1 O11 115.02(13) . 2_556 ?
O14 Li1 O11 115.02(13) 2_556 . ?
O14 Li1 O13 72.21(10) 2_556 2_556 ?
O14 Li1 O13 72.21(10) . . ?
O14 Li1 O13 105.57(13) 2_556 . ?
O14 Li1 O13 105.57(13) . 2_556 ?
O14 Li1 O14 73.61(15) . 2_556 ?
O14 Li1 O21 146.28(11) . 2_556 ?
O14 Li1 O21 95.07(8) 2_556 2_556 ?
O14 Li1 O22 140.13(11) . 2_556 ?
O14 Li1 O22 98.19(8) 2_556 2_556 ?
O14 Li1 O23 38.98(9) 2_556 2_556 ?
O14 Li1 O23 79.85(13) . 2_556 ?
O14 Li1 O24 33.16(8) 2_556 2_556 ?
O14 Li1 O24 84.62(13) . 2_556 ?
O22 Li1 O21 69.98(10) 2_556 . ?
O22 Li1 O21 71.91(11) . . ?
O22 Li1 O22 110.75(19) 2_556 . ?
O22 Li1 O23 71.17(9) . . ?
O22 Li1 O23 178.00(16) 2_556 . ?
O22 Li1 O24 109.97(7) . . ?
O22 Li1 O24 108.60(8) . 2_556 ?
O22 Li1 O24 109.97(7) 2_556 2_556 ?
O22 Li1 O24 108.60(8) 2_556 . ?
O23 Li1 O21 108.57(8) 2_556 . ?
O23 Li1 O21 111.45(8) . . ?
O24 Li1 O21 70.61(8) . . ?
O24 Li1 O21 179.43(15) 2_556 . ?
O24 Li1 O23 70.91(11) . . ?
O24 Li1 O23 68.59(10) 2_556 . ?
O24 Li1 O24 108.92(17) 2_556 . ?
C3 C1 C2 116.94(13) . . ?
C4 C1 C2 121.07(14) . . ?
C4 C1 C3 121.99(13) . . ?
C1 C2 H2 119.3 . . ?
C3 C2 C1 121.36(14) 5_567 . ?
C3 C2 H2 119.3 5_567 . ?
C1 C3 H3 119.1 . . ?
C2 C3 C1 121.70(13) 5_567 . ?
C2 C3 H3 119.1 5_567 . ?
C5 C4 C1 121.11(13) . . ?
C5 C4 C6 116.82(13) . . ?
C6 C4 C1 122.07(14) . . ?
N1 C5 C4 179.14(17) . . ?
N2 C6 C4 179.53(17) . . ?
H11A C11 H11B 108.5 . . ?
C12 C11 H11A 110.3 . . ?
C12 C11 H11B 110.3 . . ?
O11 C11 H11A 110.3 . . ?
O11 C11 H11B 110.3 . . ?
O11 C11 C12 107.3(6) . . ?
C11 C12 H12A 109.4 . . ?
C11 C12 H12B 109.4 . . ?
H12A C12 H12B 108.0 . . ?
O12 C12 C11 111.3(5) . . ?
O12 C12 H12A 109.4 . . ?
O12 C12 H12B 109.4 . . ?
H13A C13 H13B 108.5 . . ?
C14 C13 H13A 110.3 . . ?
C14 C13 H13B 110.3 . . ?
O12 C13 H13A 110.3 . . ?
O12 C13 H13B 110.3 . . ?
O12 C13 C14 107.2(8) . . ?
C13 C14 H14A 109.5 . . ?
C13 C14 H14B 109.5 . . ?
H14A C14 H14B 108.0 . . ?
O13 C14 C13 110.9(6) . . ?
O13 C14 H14A 109.5 . . ?
O13 C14 H14B 109.5 . . ?
H15A C15 H15B 108.1 . . ?
C16 C15 H15A 109.6 . . ?
C16 C15 H15B 109.6 . . ?
O13 C15 H15A 109.6 . . ?
O13 C15 H15B 109.6 . . ?
O13 C15 C16 110.5(9) . . ?
C15 C16 H16A 108.7 . . ?
C15 C16 H16B 108.7 . . ?
C15 C16 O14 114.4(7) . . ?
H16A C16 H16B 107.6 . . ?
O14 C16 H16A 108.7 . . ?
O14 C16 H16B 108.7 . . ?
H17A C17 H17B 108.4 . . ?
C18 C17 H17A 110.1 . . ?
C18 C17 H17B 110.1 . . ?
O14 C17 H17A 110.1 . . ?
O14 C17 H17B 110.1 . . ?
O14 C17 C18 108.2(8) . . ?
C17 C18 H18A 109.4 . . ?
C17 C18 H18B 109.4 . . ?
H18A C18 H18B 108.0 . . ?
O11 C18 C17 111.1(7) . . ?
O11 C18 H18A 109.4 . . ?
O11 C18 H18B 109.4 . . ?
C11 O11 Li1 112.3(3) . . ?
C11 O11 C18 113.4(5) . . ?
C18 O11 Li1 109.8(4) . . ?
C12 O12 Li1 111.5(3) . . ?
C13 O12 Li1 115.1(5) . . ?
C13 O12 C12 112.8(5) . . ?
C14 O13 Li1 108.6(3) . . ?
C15 O13 Li1 113.8(5) . . ?
C15 O13 C14 116.9(6) . . ?
C16 O14 Li1 109.2(3) . . ?
C17 O14 Li1 115.5(4) . . ?
C17 O14 C16 112.5(4) . . ?
H21A C21 H21B 107.9 . . ?
C22 C21 H21A 109.2 . . ?
C22 C21 H21B 109.2 . . ?
O21 C21 H21A 109.2 . . ?
O21 C21 H21B 109.2 . . ?
O21 C21 C22 112.0(6) . . ?
C21 C22 H22A 110.1 . . ?
C21 C22 H22B 110.1 . . ?
H22A C22 H22B 108.4 . . ?
O22 C22 C21 107.9(7) . . ?
O22 C22 H22A 110.1 . . ?
O22 C22 H22B 110.1 . . ?
H23A C23 H23B 108.2 . . ?
C24 C23 H23A 109.8 . . ?
C24 C23 H23B 109.8 . . ?
O22 C23 H23A 109.8 . . ?
O22 C23 H23B 109.8 . . ?
O22 C23 C24 109.4(6) . . ?
C23 C24 H24A 110.6 . . ?
C23 C24 H24B 110.6 . . ?
H24A C24 H24B 108.7 . . ?
O23 C24 C23 105.7(6) . . ?
O23 C24 H24A 110.6 . . ?
O23 C24 H24B 110.6 . . ?
H25A C25 H25B 108.1 . . ?
C26 C25 H25A 109.5 . . ?
C26 C25 H25B 109.5 . . ?
O23 C25 H25A 109.5 . . ?
O23 C25 H25B 109.5 . . ?
O23 C25 C26 110.8(5) . . ?
C25 C26 H26A 110.7 . . ?
C25 C26 H26B 110.7 . . ?
H26A C26 H26B 108.8 . . ?
O24 C26 C25 105.3(7) . . ?
O24 C26 H26A 110.7 . . ?
O24 C26 H26B 110.7 . . ?
H27A C27 H27B 108.0 . . ?
C28 C27 H27A 109.4 . . ?
C28 C27 H27B 109.4 . . ?
O24 C27 H27A 109.4 . . ?
O24 C27 H27B 109.4 . . ?
O24 C27 C28 111.0(6) . . ?
C27 C28 H28A 110.3 . . ?
C27 C28 H28B 110.3 . . ?
H28A C28 H28B 108.6 . . ?
O21 C28 C27 107.0(6) . . ?
O21 C28 H28A 110.3 . . ?
O21 C28 H28B 110.3 . . ?
C21 O21 Li1 107.7(3) . . ?
C28 O21 Li1 113.8(3) . . ?
C28 O21 C21 112.4(4) . . ?
C22 O22 Li1 113.6(4) . . ?
C22 O22 C23 111.8(5) . . ?
C23 O22 Li1 109.9(3) . . ?
C24 O23 Li1 112.7(5) . . ?
C25 O23 Li1 108.8(2) . . ?
C25 O23 C24 113.3(5) . . ?
C26 O24 Li1 115.3(4) . . ?
C26 O24 C27 113.4(5) . . ?
C27 O24 Li1 110.3(3) . . ?

loop_
_geom_bond_atom_site_label_1
_geom_bond_atom_site_label_2
_geom_bond_distance
_geom_bond_site_symmetry_2
_geom_bond_publ_flag
Li1 O11 2.403(2) 2_556 ?
Li1 O11 2.403(2) . ?
Li1 O12 2.302(4) 2_556 ?
Li1 O12 2.302(4) . ?
Li1 O13 2.348(3) 2_556 ?
Li1 O13 2.348(3) . ?
Li1 O14 2.328(4) . ?
Li1 O14 2.328(4) 2_556 ?
Li1 O21 2.415(3) . ?
Li1 O21 2.415(3) 2_556 ?
Li1 O22 2.340(3) . ?
Li1 O22 2.340(3) 2_556 ?
Li1 O23 2.379(3) . ?
Li1 O23 2.379(3) 2_556 ?
Li1 O24 2.352(3) . ?
Li1 O24 2.352(3) 2_556 ?
C1 C2 1.421(2) . ?
C1 C3 1.420(2) . ?
C1 C4 1.419(2) . ?
C2 H2 0.9500 . ?
C2 C3 1.361(2) 5_567 ?
C3 H3 0.9500 . ?
C4 C5 1.415(2) . ?
C4 C6 1.416(2) . ?
C5 N1 1.154(2) . ?
C6 N2 1.1574(19) . ?
C11 H11A 0.9900 . ?
C11 H11B 0.9900 . ?
C11 C12 1.484(8) . ?
C11 O11 1.427(7) . ?
C12 H12A 0.9900 . ?
C12 H12B 0.9900 . ?
C12 O12 1.427(5) . ?
C13 H13A 0.9900 . ?
C13 H13B 0.9900 . ?
C13 C14 1.490(10) . ?
C13 O12 1.422(10) . ?
C14 H14A 0.9900 . ?
C14 H14B 0.9900 . ?
C14 O13 1.447(6) . ?
C15 H15A 0.9900 . ?
C15 H15B 0.9900 . ?
C15 C16 1.424(11) . ?
C15 O13 1.409(12) . ?
C16 H16A 0.9900 . ?
C16 H16B 0.9900 . ?
C16 O14 1.434(6) . ?
C17 H17A 0.9900 . ?
C17 H17B 0.9900 . ?
C17 C18 1.494(9) . ?
C17 O14 1.417(8) . ?
C18 H18A 0.9900 . ?
C18 H18B 0.9900 . ?
C18 O11 1.429(7) . ?
C21 H21A 0.9900 . ?
C21 H21B 0.9900 . ?
C21 C22 1.475(11) . ?
C21 O21 1.447(5) . ?
C22 H22A 0.9900 . ?
C22 H22B 0.9900 . ?
C22 O22 1.415(10) . ?
C23 H23A 0.9900 . ?
C23 H23B 0.9900 . ?
C23 C24 1.471(11) . ?
C23 O22 1.447(5) . ?
C24 H24A 0.9900 . ?
C24 H24B 0.9900 . ?
C24 O23 1.454(10) . ?
C25 H25A 0.9900 . ?
C25 H25B 0.9900 . ?
C25 C26 1.489(8) . ?
C25 O23 1.447(5) . ?
C26 H26A 0.9900 . ?
C26 H26B 0.9900 . ?
C26 O24 1.422(9) . ?
C27 H27A 0.9900 . ?
C27 H27B 0.9900 . ?
C27 C28 1.486(8) . ?
C27 O24 1.435(7) . ?
C28 H28A 0.9900 . ?
C28 H28B 0.9900 . ?
C28 O21 1.426(7) . ?

loop_
_geom_torsion_atom_site_label_1
_geom_torsion_atom_site_label_2
_geom_torsion_atom_site_label_3
_geom_torsion_atom_site_label_4
_geom_torsion
_geom_torsion_site_symmetry_1
_geom_torsion_site_symmetry_2
_geom_torsion_site_symmetry_3
_geom_torsion_site_symmetry_4
_geom_torsion_publ_flag
C2 C1 C3 C2 -0.3(2) . . . 5_567 ?
C2 C1 C4 C5 -0.2(2) . . . . ?
C2 C1 C4 C6 179.26(13) . . . . ?
C3 C1 C2 C3 0.3(2) . . . 5_567 ?
C3 C1 C4 C5 179.77(13) . . . . ?
C3 C1 C4 C6 -0.8(2) . . . . ?
C4 C1 C2 C3 -179.79(13) . . . 5_567 ?
C4 C1 C3 C2 179.79(14) . . . 5_567 ?
C11 C12 O12 Li1 -47.9(5) . . . . ?
C11 C12 O12 C13 83.4(8) . . . . ?
C12 C11 O11 Li1 -38.4(6) . . . . ?
C12 C11 O11 C18 -163.6(5) . . . . ?
C13 C14 O13 Li1 -46.8(6) . . . . ?
C13 C14 O13 C15 83.6(10) . . . . ?
C14 C13 O12 Li1 -38.2(9) . . . . ?
C14 C13 O12 C12 -167.7(6) . . . . ?
C15 C16 O14 Li1 -43.7(8) . . . . ?
C15 C16 O14 C17 86.0(9) . . . . ?
C16 C15 O13 Li1 -31.8(12) . . . . ?
C16 C15 O13 C14 -159.8(7) . . . . ?
C17 C18 O11 Li1 -44.3(8) . . . . ?
C17 C18 O11 C11 82.3(8) . . . . ?
C18 C17 O14 Li1 -39.3(8) . . . . ?
C18 C17 O14 C16 -165.7(6) . . . . ?
O11 C11 C12 O12 57.8(6) . . . . ?
O12 C13 C14 O13 56.9(9) . . . . ?
O13 C15 C16 O14 51.4(12) . . . . ?
O14 C17 C18 O11 55.9(9) . . . . ?
C21 C22 O22 Li1 43.1(8) . . . . ?
C21 C22 O22 C23 168.2(6) . . . . ?
C22 C21 O21 Li1 44.3(6) . . . . ?
C22 C21 O21 C28 -81.8(6) . . . . ?
C23 C24 O23 Li1 42.0(9) . . . . ?
C23 C24 O23 C25 166.0(6) . . . . ?
C24 C23 O22 Li1 51.6(6) . . . . ?
C24 C23 O22 C22 -75.5(7) . . . . ?
C25 C26 O24 Li1 41.4(7) . . . . ?
C25 C26 O24 C27 170.0(5) . . . . ?
C26 C25 O23 Li1 49.0(6) . . . . ?
C26 C25 O23 C24 -77.1(8) . . . . ?
C27 C28 O21 Li1 37.3(6) . . . . ?
C27 C28 O21 C21 160.0(5) . . . . ?
C28 C27 O24 Li1 50.4(7) . . . . ?
C28 C27 O24 C26 -80.7(8) . . . . ?
O21 C21 C22 O22 -59.6(8) . . . . ?
O22 C23 C24 O23 -62.2(9) . . . . ?
O23 C25 C26 O24 -60.2(8) . . . . ?
O24 C27 C28 O21 -58.6(8) . . . . ?
